data_2200192
loop_
_publ_author_name
'Krishnakumar, R. V.'
'Vijayakumar, V.'
'Sundaravadivelu, M.'
'Natarajan, S.'
'Perumal, S.'
'Selvaraj, S.'

_publ_section_title
;
 4,8,9,10-Tetrakis(4-methoxyphenyl)-1,3-diazaadamantan-6-one benzene
 solvate
;
_journal_issue 4
_journal_name_full 'Acta Crystallographica Section E'
_journal_page_first o305
_journal_page_last o306
_journal_paper_doi 10.1107/S1600536801003956
_journal_volume 57
_journal_year 2001
_chemical_formula_iupac 'C36 H36 N2 O5, C6 H6'
_chemical_formula_moiety 'C36 H36 N2 O5, C6 H6'
_chemical_formula_sum 'C42 H42 N2 O5'
_chemical_formula_weight 654.78
_chemical_name_systematic
;
4,8,9,10-Tetra(4-methoxyphenyl)-1,3-diazaadamantan-6-one-benzene solvate
;
_space_group_IT_number 62
_symmetry_cell_setting orthorhombic
_symmetry_space_group_name_Hall '-P 2ac 2n'
_symmetry_space_group_name_H-M 'P n m a'
_cell_angle_alpha 90.00
_cell_angle_beta 90.00
_cell_angle_gamma 90.00
_cell_formula_units_Z 4
_cell_length_a 16.6240(5)
_cell_length_b 26.0007(16)
_cell_length_c 8.2207(7)
_cell_measurement_reflns_used 25
_cell_measurement_temperature 293(2)
_cell_measurement_theta_max 26
_cell_measurement_theta_min 16
_cell_volume 3553.3(4)
_computing_cell_refinement 'CAD-4 Software'
_computing_data_collection 'CAD-4 Software (Enraf-Nonius, 1989)'
_computing_data_reduction 'CAD-4 Software'
_computing_molecular_graphics 'PLATON (Spek, 1999)'
_computing_publication_material SHELXL97
_computing_structure_refinement 'SHELXL97 (Sheldrick, 1997)'
_computing_structure_solution 'SHELXS97 (Sheldrick, 1990)'
_diffrn_ambient_temperature 293(2)
_diffrn_measurement_device_type 'Enraf-Nonius CAD-4'
_diffrn_measurement_method /w-2/q
_diffrn_radiation_monochromator graphite
_diffrn_radiation_source 'fine-focus sealed tube'
_diffrn_radiation_type CuK\a
_diffrn_radiation_wavelength 1.54180
_diffrn_reflns_av_R_equivalents .0102
_diffrn_reflns_av_sigmaI/netI .0350
_diffrn_reflns_limit_h_max 20
_diffrn_reflns_limit_h_min 0
_diffrn_reflns_limit_k_max 31
_diffrn_reflns_limit_k_min 0
_diffrn_reflns_limit_l_max 10
_diffrn_reflns_limit_l_min 0
_diffrn_reflns_number 3401
_diffrn_reflns_theta_max 69.95
_diffrn_reflns_theta_min 3.40
_diffrn_standards_decay_% .1
_diffrn_standards_interval_count 200
_diffrn_standards_number 2
_exptl_absorpt_coefficient_mu .638
_exptl_absorpt_correction_T_max .892
_exptl_absorpt_correction_T_min .864
_exptl_absorpt_correction_type '\y scan'
_exptl_absorpt_process_details '(North et al., 1968)'
_exptl_crystal_colour colourless
_exptl_crystal_density_diffrn 1.224
_exptl_crystal_density_method none
_exptl_crystal_description needles
_exptl_crystal_F_000 1392
_exptl_crystal_size_max .33
_exptl_crystal_size_mid .22
_exptl_crystal_size_min .18
_refine_diff_density_max .289
_refine_diff_density_min -.197
_refine_ls_extinction_coef .00090(11)
_refine_ls_extinction_method SHELXL97
_refine_ls_goodness_of_fit_ref 1.134
_refine_ls_hydrogen_treatment constr
_refine_ls_matrix_type full
_refine_ls_number_parameters 230
_refine_ls_number_reflns 3401
_refine_ls_number_restraints 0
_refine_ls_restrained_S_all 1.134
_refine_ls_R_factor_all .1083
_refine_ls_R_factor_gt .0662
_refine_ls_shift/su_max <0.001
_refine_ls_shift/su_mean <0.001
_refine_ls_structure_factor_coef Fsqd
_refine_ls_weighting_details 'w = 1/[\s^2^(Fo^2^)+(0.0399P)^2^+6.1627P] where P = (Fo^2^+2Fc^2^)/3'
_refine_ls_weighting_scheme calc
_refine_ls_wR_factor_ref .1913
_reflns_number_gt 2226
_reflns_number_total 3401
_reflns_threshold_expression I>2\s(I)
_cod_data_source_file na6059.cif
_cod_data_source_block I
_cod_depositor_comments
;
The following automatic conversions were performed:
'_symmetry_cell_setting' value 'Orthorhombic' changed to 'orthorhombic'
according to '/home/saulius/struct/CIF-dictionaries/cif_core.dic'
dictionary named 'cif_core.dic' version 2.4.1 from 2010-06-29.

Automatic conversion script
Id: cif_fix_enum 1527 2010-12-29 10:47:43Z saulius 

The following automatic conversions were performed:

'_symmetry_cell_setting' value 'Orthorhombic' changed to
'orthorhombic' according to
/home/saulius/struct/CIF-dictionaries/cif_core.dic dictionary named
'cif_core.dic' version 2.4.1 from 2010-06-29.

Automatic conversion script
Id: cif_fix_values 1715 2011-07-08 13:25:40Z adriana 
;
_cod_database_code 2200192

loop_
_symmetry_equiv_pos_as_xyz
'x, y, z'
'-x+1/2, -y, z+1/2'
'-x, y+1/2, -z'
'x+1/2, -y+1/2, -z+1/2'
'-x, -y, -z'
'x-1/2, y, -z-1/2'
'x, -y-1/2, z'
'-x-1/2, y-1/2, z-1/2'

loop_
_atom_site_label
_atom_site_fract_x
_atom_site_fract_y
_atom_site_fract_z
_atom_site_U_iso_or_equiv
_atom_site_adp_type
_atom_site_calc_flag
_atom_site_refinement_flags
_atom_site_occupancy
_atom_site_disorder_assembly
_atom_site_disorder_group
_atom_site_type_symbol
N1 .3199(2) .2500 -.2382(5) .0376(9) Uani d S 1 . . N
C2 .4080(3) .2500 -.2495(6) .0397(11) Uani d S 1 . . C
H2A .4248 .2801 -.3103 .048 Uiso calc PR .50 . . H
H2B .4248 .2199 -.3103 .048 Uiso calc PR .50 . . H
N3 .4496(2) .2500 -.0909(5) .0386(9) Uani d S 1 . . N
C4 .42588(19) .29796(13) -.0049(4) .0378(8) Uani d . 1 . . C
H4 .4367 .3259 -.0817 .045 Uiso calc R 1 . . H
C5 .33314(19) .29789(13) .0201(4) .0399(8) Uani d . 1 . . C
H5 .3161 .3286 .0800 .048 Uiso calc R 1 . . H
C6 .2918(2) .29584(13) -.1496(4) .0395(8) Uani d . 1 . . C
H6 .2341 .2912 -.1302 .047 Uiso calc R 1 . . H
C10 .3093(3) .2500 .1103(6) .0402(11) Uani d S 1 . . C
O11 .2731(2) .2500 .2391(4) .0513(9) Uani d S 1 . . O
C41 .4747(2) .31038(12) .1447(4) .0367(8) Uani d . 1 . . C
C42 .5587(2) .31181(14) .1355(5) .0460(9) Uani d . 1 . . C
H42 .5837 .3029 .0384 .055 Uiso calc R 1 . . H
C43 .6051(2) .32602(14) .2657(5) .0474(9) Uani d . 1 . . C
H43 .6609 .3256 .2569 .057 Uiso calc R 1 . . H
C44 .5693(2) .34093(13) .4101(4) .0432(8) Uani d . 1 . . C
C45 .4865(2) .34060(14) .4229(4) .0453(9) Uani d . 1 . . C
H45 .4616 .3509 .5188 .054 Uiso calc R 1 . . H
C46 .4408(2) .32464(14) .2903(4) .0450(9) Uani d . 1 . . C
H46 .3851 .3236 .3007 .054 Uiso calc R 1 . . H
O47 .62036(15) .35496(11) .5339(3) .0570(7) Uani d . 1 . . O
C48 .5862(3) .3659(2) .6866(5) .0822(16) Uani d . 1 . . C
H48A .6279 .3751 .7619 .123 Uiso calc R 1 . . H
H48B .5583 .3360 .7260 .123 Uiso calc R 1 . . H
H48C .5490 .3939 .6761 .123 Uiso calc R 1 . . H
C61 .3010(2) .34442(13) -.2511(4) .0412(8) Uani d . 1 . . C
C62 .2767(2) .34370(14) -.4137(4) .0462(9) Uani d . 1 . . C
H62 .2599 .3129 -.4602 .055 Uiso calc R 1 . . H
C63 .2771(2) .38790(15) -.5065(5) .0522(10) Uani d . 1 . . C
H63 .2597 .3868 -.6139 .063 Uiso calc R 1 . . H
C64 .3032(2) .43397(15) -.4404(5) .0560(10) Uani d . 1 . . C
C65 .3290(3) .43554(15) -.2823(5) .0632(12) Uani d . 1 . . C
H65 .3477 .4661 -.2377 .076 Uiso calc R 1 . . H
C66 .3270(3) .39082(15) -.1889(5) .0579(11) Uani d . 1 . . C
H66 .3438 .3923 -.0811 .070 Uiso calc R 1 . . H
O67 .3004(2) .47552(11) -.5421(4) .0791(10) Uani d . 1 . . O
C68 .3254(4) .52372(18) -.4764(8) .109(2) Uani d . 1 . . C
H68A .3209 .5498 -.5585 .164 Uiso calc R 1 . . H
H68B .3802 .5213 -.4410 .164 Uiso calc R 1 . . H
H68C .2917 .5325 -.3856 .164 Uiso calc R 1 . . H
C1B .4342(9) .4969(12) .090(2) .162(5) Uani d . 1 . . C
H1B .3884 .4947 .1547 .195 Uiso calc R 1 . . H
C2B .4424(14) .5339(7) -.016(3) .161(5) Uani d . 1 . . C
H2B1 .4014 .5578 -.0283 .193 Uiso calc R 1 . . H
C3B .5072(19) .5378(5) -.1042(16) .155(5) Uani d . 1 . . C
H3B .5125 .5649 -.1773 .186 Uiso calc R 1 . . H

loop_
_atom_site_aniso_label
_atom_site_aniso_U_11
_atom_site_aniso_U_22
_atom_site_aniso_U_33
_atom_site_aniso_U_12
_atom_site_aniso_U_13
_atom_site_aniso_U_23
N1 .038(2) .038(2) .036(2) .000 .0003(18) .000
C2 .049(3) .034(2) .036(3) .000 .006(2) .000
N3 .037(2) .042(2) .036(2) .000 .0059(18) .000
C4 .0393(18) .0388(18) .0352(18) .0017(15) .0019(15) -.0007(15)
C5 .0375(18) .0435(19) .0388(19) .0024(15) .0008(15) -.0006(16)
C6 .0386(18) .0428(19) .0370(18) .0045(15) .0012(15) -.0017(16)
C10 .028(2) .051(3) .042(3) .000 .002(2) .000
O11 .044(2) .068(2) .042(2) .000 .0075(17) .000
C41 .0383(17) .0350(17) .0367(18) -.0006(14) .0002(15) .0005(14)
C42 .0423(19) .047(2) .048(2) .0005(16) .0041(17) -.0048(17)
C43 .0369(18) .052(2) .053(2) -.0029(16) .0000(17) -.0016(19)
C44 .045(2) .0388(19) .046(2) -.0040(16) -.0088(17) .0047(17)
C45 .045(2) .053(2) .0376(19) -.0032(17) .0028(16) -.0031(17)
C46 .0379(18) .055(2) .042(2) -.0020(16) .0024(16) -.0022(17)
O47 .0518(15) .0679(18) .0512(16) -.0067(13) -.0122(13) -.0066(14)
C48 .070(3) .120(4) .056(3) -.012(3) -.012(2) -.015(3)
C61 .0420(18) .0389(18) .0429(19) .0036(15) .0023(17) -.0034(17)
C62 .051(2) .044(2) .044(2) .0034(17) -.0015(18) -.0032(17)
C63 .057(2) .056(2) .044(2) .0047(19) -.0063(19) .0026(19)
C64 .060(2) .049(2) .059(3) .0022(19) -.003(2) .009(2)
C65 .086(3) .038(2) .065(3) -.002(2) -.016(2) -.002(2)
C66 .076(3) .049(2) .048(2) .003(2) -.013(2) -.0018(19)
O67 .111(3) .0510(17) .075(2) -.0044(17) -.015(2) .0179(16)
C68 .159(6) .046(3) .123(5) -.015(3) -.031(5) .023(3)
C1B .134(9) .240(15) .112(9) -.055(10) .019(7) -.069(9)
C2B .188(13) .125(9) .170(12) .071(9) -.088(9) -.071(8)
C3B .281(16) .082(6) .103(7) -.064(9) -.048(10) .021(5)

loop_
_atom_type_symbol
_atom_type_description
_atom_type_scat_dispersion_real
_atom_type_scat_dispersion_imag
_atom_type_scat_source
C C .0181 .0091 'International Tables Vol C Tables 4.2.6.8 and 6.1.1.4'
H H .0000 .0000 'International Tables Vol C Tables 4.2.6.8 and 6.1.1.4'
N N .0311 .0180 'International Tables Vol C Tables 4.2.6.8 and 6.1.1.4'
O O .0492 .0322 'International Tables Vol C Tables 4.2.6.8 and 6.1.1.4'

loop_
_geom_angle_atom_site_label_1
_geom_angle_atom_site_label_2
_geom_angle_atom_site_label_3
_geom_angle_site_symmetry_1
_geom_angle_site_symmetry_3
_geom_angle
C2 N1 C6 . . 110.4(2)
C2 N1 C6 . 7_565 110.4(2)
C6 N1 C6 . 7_565 108.0(4)
N1 C2 N3 . . 114.3(4)
C2 N3 C4 . . 107.2(2)
C2 N3 C4 . 7_565 107.2(2)
C4 N3 C4 . 7_565 114.0(4)
N3 C4 C41 . . 115.1(3)
N3 C4 C5 . . 109.0(3)
C41 C4 C5 . . 115.2(3)
C10 C5 C4 . . 109.1(3)
C10 C5 C6 . . 107.3(3)
C4 C5 C6 . . 108.6(3)
N1 C6 C61 . . 111.6(3)
N1 C6 C5 . . 109.3(3)
C61 C6 C5 . . 114.7(3)
O11 C10 C5 . 7_565 124.0(2)
O11 C10 C5 . . 124.0(2)
C5 C10 C5 7_565 . 111.9(4)
C46 C41 C42 . . 116.7(3)
C46 C41 C4 . . 123.1(3)
C42 C41 C4 . . 119.9(3)
C43 C42 C41 . . 121.8(3)
C42 C43 C44 . . 120.2(3)
O47 C44 C45 . . 124.1(3)
O47 C44 C43 . . 116.3(3)
C45 C44 C43 . . 119.6(3)
C44 C45 C46 . . 119.1(3)
C41 C46 C45 . . 122.5(3)
C44 O47 C48 . . 117.7(3)
C66 C61 C62 . . 117.2(3)
C66 C61 C6 . . 123.7(3)
C62 C61 C6 . . 119.0(3)
C63 C62 C61 . . 121.1(4)
C62 C63 C64 . . 120.4(4)
O67 C64 C65 . . 124.6(4)
O67 C64 C63 . . 115.7(4)
C65 C64 C63 . . 119.7(4)
C64 C65 C66 . . 119.4(4)
C61 C66 C65 . . 122.2(4)
C64 O67 C68 . . 117.0(4)
C2B C1B C3B . 5_665 118.7(10)
C3B C2B C1B . . 121.1(10)
C2B C3B C1B . 5_665 120.2(10)

loop_
_geom_bond_atom_site_label_1
_geom_bond_atom_site_label_2
_geom_bond_site_symmetry_2
_geom_bond_distance
_geom_bond_publ_flag
N1 C2 . 1.467(6) ?
N1 C6 . 1.473(4) ?
N1 C6 7_565 1.473(4) ?
C2 N3 . 1.476(6) ?
N3 C4 . 1.487(4) ?
N3 C4 7_565 1.487(4) ?
C4 C41 . 1.509(4) ?
C4 C5 . 1.555(4) ?
C5 C10 . 1.503(4) ?
C5 C6 . 1.556(5) ?
C6 C61 . 1.521(5) ?
C10 O11 . 1.217(6) ?
C10 C5 7_565 1.503(4) ?
C41 C46 . 1.374(5) ?
C41 C42 . 1.398(5) ?
C42 C43 . 1.370(5) ?
C43 C44 . 1.384(5) ?
C44 O47 . 1.375(4) ?
C44 C45 . 1.381(5) ?
C45 C46 . 1.392(5) ?
O47 C48 . 1.407(5) ?
C61 C66 . 1.379(5) ?
C61 C62 . 1.397(5) ?
C62 C63 . 1.379(5) ?
C63 C64 . 1.385(5) ?
C64 O67 . 1.367(5) ?
C64 C65 . 1.370(6) ?
C65 C66 . 1.394(5) ?
O67 C68 . 1.426(5) ?
C1B C2B . 1.305(13) ?
C1B C3B 5_665 1.332(13) ?
C2B C3B . 1.303(13) ?
C3B C1B 5_665 1.332(13) ?

loop_
_geom_torsion_atom_site_label_1
_geom_torsion_atom_site_label_2
_geom_torsion_atom_site_label_3
_geom_torsion_atom_site_label_4
_geom_torsion_site_symmetry_1
_geom_torsion_site_symmetry_4
_geom_torsion
C6 N1 C2 N3 . . 59.7(2)
C6 N1 C2 N3 7_565 . -59.7(2)
N1 C2 N3 C4 . . -61.4(2)
N1 C2 N3 C4 . 7_565 61.4(2)
C2 N3 C4 C41 . . -168.3(3)
C4 N3 C4 C41 7_565 . 73.3(4)
C2 N3 C4 C5 . . 60.6(4)
C4 N3 C4 C5 7_565 . -57.9(4)
N3 C4 C5 C10 . . 56.2(4)
C41 C4 C5 C10 . . -74.9(4)
N3 C4 C5 C6 . . -60.5(4)
C41 C4 C5 C6 . . 168.4(3)
C2 N1 C6 C61 . . 72.4(4)
C6 N1 C6 C61 7_565 . -166.9(2)
C2 N1 C6 C5 . . -55.6(4)
C6 N1 C6 C5 7_565 . 65.1(4)
C10 C5 C6 N1 . . -60.7(3)
C4 C5 C6 N1 . . 57.2(4)
C10 C5 C6 C61 . . 173.0(3)
C4 C5 C6 C61 . . -69.1(4)
C4 C5 C10 O11 . . 122.5(4)
C6 C5 C10 O11 . . -120.0(5)
C4 C5 C10 C5 . 7_565 -59.2(5)
C6 C5 C10 C5 . 7_565 58.3(4)
N3 C4 C41 C46 . . -133.1(3)
C5 C4 C41 C46 . . -4.9(5)
N3 C4 C41 C42 . . 52.3(4)
C5 C4 C41 C42 . . -179.6(3)
C46 C41 C42 C43 . . .9(5)
C4 C41 C42 C43 . . 175.9(3)
C41 C42 C43 C44 . . -1.9(6)
C42 C43 C44 O47 . . -179.5(3)
C42 C43 C44 C45 . . 1.0(6)
O47 C44 C45 C46 . . -178.7(3)
C43 C44 C45 C46 . . .7(6)
C42 C41 C46 C45 . . .9(5)
C4 C41 C46 C45 . . -173.9(3)
C44 C45 C46 C41 . . -1.8(6)
C45 C44 O47 C48 . . 5.0(6)
C43 C44 O47 C48 . . -174.4(4)
N1 C6 C61 C66 . . -139.3(4)
C5 C6 C61 C66 . . -14.3(5)
N1 C6 C61 C62 . . 45.5(4)
C5 C6 C61 C62 . . 170.5(3)
C66 C61 C62 C63 . . -1.4(5)
C6 C61 C62 C63 . . 174.1(3)
C61 C62 C63 C64 . . 1.2(6)
C62 C63 C64 O67 . . -179.4(4)
C62 C63 C64 C65 . . .2(6)
O67 C64 C65 C66 . . 178.2(4)
C63 C64 C65 C66 . . -1.4(7)
C62 C61 C66 C65 . . .3(6)
C6 C61 C66 C65 . . -175.0(4)
C64 C65 C66 C61 . . 1.1(7)
C65 C64 O67 C68 . . -.9(7)
C63 C64 O67 C68 . . 178.7(4)
C3B C1B C2B C3B 5_665 . -1.5(17)
C1B C2B C3B C1B . 5_665 1.5(18)
